data_4105762
loop_
_publ_author_name
'Erika M. Vieira'
'Marc L. Snapper'
'Amir H. Hoveyda'

_publ_section_title
;
 Enantioselective Synthesis of Homoallylic Amines through Reactions of
 (Pinacolato)allylborons with Aryl-, Heteroaryl-, Alkyl-, or
 Alkene-Substituted Aldimines Catalyzed by Chiral C1-Symmetric NHC-Cu
 Complexes
;
_journal_name_full 'Journal of the American Chemical Society'
_journal_page_first 3332
_journal_page_last 3335
_journal_paper_doi 10.1021/ja200311n
_journal_volume 133
_journal_year 2011
_chemical_absolute_configuration ad
_chemical_formula_moiety '(C39H41N2)+ (BF4)- (CH2CL2)'
_chemical_formula_sum 'C41 H43 B Cl2 F4 N2'
_chemical_formula_weight 721.48
_chemical_name_systematic
; 
 ? 
;
_space_group_IT_number 4
_symmetry_cell_setting monoclinic
_symmetry_space_group_name_Hall 'P 2yb'
_symmetry_space_group_name_H-M 'P 1 21 1'
_atom_sites_solution_hydrogens geom
_atom_sites_solution_primary direct
_atom_sites_solution_secondary difmap
_audit_creation_method SHELXL-97
_cell_angle_alpha 90.00
_cell_angle_beta 110.801(2)
_cell_angle_gamma 90.00
_cell_formula_units_Z 2
_cell_length_a 9.4246(11)
_cell_length_b 17.954(2)
_cell_length_c 11.7320(14)
_cell_measurement_reflns_used 9994
_cell_measurement_temperature 173(2)
_cell_measurement_theta_max 29.00
_cell_measurement_theta_min 2.18
_cell_volume 1855.8(4)
_computing_cell_refinement 'Bruker SAINT'
_computing_data_collection 'Bruker SMART'
_computing_data_reduction 'Bruker SAINT'
_computing_molecular_graphics 'Bruker SHELXTL'
_computing_publication_material 'Bruker SHELXTL'
_computing_structure_refinement 'SHELXL-97 (Sheldrick, 2008)'
_computing_structure_solution 'SHELXS-97 (Sheldrick, 2008)'
_diffrn_ambient_temperature 173(2)
_diffrn_measured_fraction_theta_full 0.999
_diffrn_measured_fraction_theta_max 0.999
_diffrn_measurement_device_type 'Bruker SMART APEX CCD'
_diffrn_measurement_method '0.3 deg wide \w exposures'
_diffrn_radiation_monochromator graphite
_diffrn_radiation_source 'normal-focus sealed tube'
_diffrn_radiation_type MoK\a
_diffrn_radiation_wavelength 0.71073
_diffrn_reflns_av_R_equivalents 0.0267
_diffrn_reflns_av_sigmaI/netI 0.0276
_diffrn_reflns_limit_h_max 12
_diffrn_reflns_limit_h_min -12
_diffrn_reflns_limit_k_max 23
_diffrn_reflns_limit_k_min -23
_diffrn_reflns_limit_l_max 15
_diffrn_reflns_limit_l_min -15
_diffrn_reflns_number 28922
_diffrn_reflns_theta_full 28.00
_diffrn_reflns_theta_max 28.00
_diffrn_reflns_theta_min 2.18
_exptl_absorpt_coefficient_mu 0.227
_exptl_absorpt_correction_T_max 0.9799
_exptl_absorpt_correction_T_min 0.9711
_exptl_absorpt_correction_type multi-scan
_exptl_absorpt_process_details SADABS
_exptl_crystal_colour colorless
_exptl_crystal_density_diffrn 1.291
_exptl_crystal_density_method none
_exptl_crystal_description cube
_exptl_crystal_F_000 756
_exptl_crystal_size_max 0.13
_exptl_crystal_size_mid 0.11
_exptl_crystal_size_min 0.09
_refine_diff_density_max 0.824
_refine_diff_density_min -0.432
_refine_diff_density_rms 0.063
_refine_ls_abs_structure_details 'Flack H D (1983), Acta Cryst. A39, 876-881'
_refine_ls_abs_structure_Flack 0.01(8)
_refine_ls_extinction_coef na
_refine_ls_extinction_method none
_refine_ls_goodness_of_fit_ref 1.044
_refine_ls_hydrogen_treatment mixed
_refine_ls_matrix_type full
_refine_ls_number_parameters 470
_refine_ls_number_reflns 8925
_refine_ls_number_restraints 83
_refine_ls_restrained_S_all 1.053
_refine_ls_R_factor_all 0.0614
_refine_ls_R_factor_gt 0.0554
_refine_ls_shift/su_max 0.001
_refine_ls_shift/su_mean 0.000
_refine_ls_structure_factor_coef Fsqd
_refine_ls_weighting_details 'calc w=1/[\s^2^(Fo^2^)+(0.1032P)^2^+0.3359P] where P=(Fo^2^+2Fc^2^)/3'
_refine_ls_weighting_scheme calc
_refine_ls_wR_factor_gt 0.1518
_refine_ls_wR_factor_ref 0.1581
_reflns_number_gt 7976
_reflns_number_total 8925
_reflns_threshold_expression >2sigma(I)
_cod_data_source_file ja200311n_si_003.cif
_cod_data_source_block C41H43BCl2F4N2
_cod_database_code 4105762

loop_
_symmetry_equiv_pos_as_xyz
'x, y, z'
'-x, y+1/2, -z'

loop_
_atom_site_label
_atom_site_type_symbol
_atom_site_fract_x
_atom_site_fract_y
_atom_site_fract_z
_atom_site_U_iso_or_equiv
_atom_site_adp_type
_atom_site_occupancy
_atom_site_symmetry_multiplicity
_atom_site_calc_flag
_atom_site_refinement_flags
_atom_site_disorder_assembly
_atom_site_disorder_group
N1 N 0.28883(18) 0.09675(9) 0.77151(15) 0.0254(3) Uani 1 1 d . . .
N2 N 0.18759(19) 0.20163(9) 0.68140(14) 0.0249(3) Uani 1 1 d . . .
C1 C 0.3094(2) 0.16693(11) 0.75332(16) 0.0244(4) Uani 1 1 d D . .
H1 H 0.405(2) 0.1906(14) 0.797(2) 0.029 Uiso 1 1 d D . .
C2 C 0.1263(2) 0.07601(11) 0.71025(17) 0.0254(4) Uani 1 1 d D . .
H2 H 0.120(3) 0.0321(12) 0.657(2) 0.030 Uiso 1 1 d D . .
C3 C 0.0557(2) 0.14949(10) 0.64239(17) 0.0248(4) Uani 1 1 d D . .
H3 H -0.019(2) 0.1647(15) 0.674(2) 0.030 Uiso 1 1 d D . .
C4 C 0.3995(2) 0.04394(11) 0.84399(17) 0.0256(4) Uani 1 1 d . . .
C5 C 0.4401(3) 0.04619(13) 0.96957(19) 0.0338(4) Uani 1 1 d . . .
H5 H 0.4012 0.0837 1.0075 0.041 Uiso 1 1 calc R . .
C6 C 0.5399(3) -0.00822(14) 1.0391(2) 0.0370(5) Uani 1 1 d . . .
H6 H 0.5716 -0.0070 1.1256 0.044 Uiso 1 1 calc R . .
C7 C 0.5920(3) -0.06334(13) 0.9828(2) 0.0370(5) Uani 1 1 d . . .
H7 H 0.6564 -0.1012 1.0305 0.044 Uiso 1 1 calc R . .
C8 C 0.5517(2) -0.06433(12) 0.8570(2) 0.0330(4) Uani 1 1 d . . .
H8 H 0.5896 -0.1025 0.8194 0.040 Uiso 1 1 calc R . .
C9 C 0.4556(2) -0.00951(11) 0.78511(18) 0.0268(4) Uani 1 1 d . . .
C10 C 0.4210(2) -0.00900(12) 0.65051(18) 0.0290(4) Uani 1 1 d . . .
C11 C 0.3177(3) -0.06009(13) 0.5745(2) 0.0334(4) Uani 1 1 d . . .
C12 C 0.2905(3) -0.05810(15) 0.4493(2) 0.0416(5) Uani 1 1 d . . .
H12 H 0.2196 -0.0921 0.3972 0.050 Uiso 1 1 calc R . .
C13 C 0.3635(3) -0.00828(16) 0.3991(2) 0.0464(6) Uani 1 1 d . . .
C14 C 0.4660(3) 0.04055(16) 0.4755(2) 0.0456(6) Uani 1 1 d . . .
H14 H 0.5161 0.0751 0.4414 0.055 Uiso 1 1 calc R . .
C15 C 0.4993(3) 0.04127(13) 0.6015(2) 0.0363(5) Uani 1 1 d . . .
C16 C 0.2391(3) -0.11772(14) 0.6234(2) 0.0407(5) Uani 1 1 d . . .
H16A H 0.1722 -0.1477 0.5559 0.061 Uiso 1 1 calc R . .
H16B H 0.1788 -0.0930 0.6654 0.061 Uiso 1 1 calc R . .
H16C H 0.3149 -0.1500 0.6809 0.061 Uiso 1 1 calc R . .
C17 C 0.3335(5) -0.0073(2) 0.2636(3) 0.0704(10) Uani 1 1 d . . .
H17A H 0.2568 -0.0448 0.2230 0.106 Uiso 1 1 calc R . .
H17B H 0.4277 -0.0184 0.2495 0.106 Uiso 1 1 calc R . .
H17C H 0.2966 0.0421 0.2307 0.106 Uiso 1 1 calc R . .
C18 C 0.6200(3) 0.09208(16) 0.6826(3) 0.0459(6) Uani 1 1 d . . .
H18A H 0.6616 0.1225 0.6326 0.069 Uiso 1 1 calc R . .
H18B H 0.7013 0.0622 0.7398 0.069 Uiso 1 1 calc R . .
H18C H 0.5757 0.1246 0.7282 0.069 Uiso 1 1 calc R . .
C19 C 0.0582(2) 0.04957(13) 0.80244(19) 0.0305(4) Uani 1 1 d . . .
C20 C -0.0073(3) -0.02012(14) 0.7919(3) 0.0428(5) Uani 1 1 d . . .
H20 H -0.0122 -0.0516 0.7256 0.051 Uiso 1 1 calc R . .
C21 C -0.0663(3) -0.04405(18) 0.8796(3) 0.0585(8) Uani 1 1 d . . .
H21 H -0.1109 -0.0921 0.8732 0.070 Uiso 1 1 calc R . .
C22 C -0.0598(3) 0.0017(2) 0.9745(3) 0.0601(8) Uani 1 1 d . . .
H22 H -0.1007 -0.0147 1.0334 0.072 Uiso 1 1 calc R . .
C23 C 0.0052(4) 0.0712(2) 0.9858(2) 0.0546(7) Uani 1 1 d . . .
H23 H 0.0094 0.1026 1.0522 0.065 Uiso 1 1 calc R . .
C24 C 0.0643(3) 0.09517(16) 0.8995(2) 0.0403(5) Uani 1 1 d . . .
H24 H 0.1094 0.1431 0.9069 0.048 Uiso 1 1 calc R . .
C25 C -0.0148(2) 0.14052(11) 0.50558(18) 0.0274(4) Uani 1 1 d . . .
C26 C -0.1603(3) 0.16828(14) 0.4444(2) 0.0402(5) Uani 1 1 d . . .
H26 H -0.2124 0.1944 0.4882 0.048 Uiso 1 1 calc R . .
C27 C -0.2293(3) 0.15774(18) 0.3191(3) 0.0550(7) Uani 1 1 d . . .
H27 H -0.3292 0.1756 0.2773 0.066 Uiso 1 1 calc R . .
C28 C -0.1509(4) 0.12086(16) 0.2556(2) 0.0511(7) Uani 1 1 d . . .
H28 H -0.1971 0.1141 0.1700 0.061 Uiso 1 1 calc R . .
C29 C -0.0093(3) 0.09453(14) 0.3148(2) 0.0416(5) Uani 1 1 d . . .
H29 H 0.0435 0.0698 0.2702 0.050 Uiso 1 1 calc R . .
C30 C 0.0601(3) 0.10328(12) 0.44058(19) 0.0318(4) Uani 1 1 d . . .
H30 H 0.1588 0.0837 0.4815 0.038 Uiso 1 1 calc R . .
C31 C 0.1842(2) 0.28038(11) 0.65138(17) 0.0273(4) Uani 1 1 d . . .
C32 C 0.1164(2) 0.32947(12) 0.71003(18) 0.0316(4) Uani 1 1 d . . .
C33 C 0.1243(3) 0.40525(13) 0.6876(2) 0.0396(5) Uani 1 1 d . . .
H33 H 0.0799 0.4401 0.7260 0.047 Uiso 1 1 calc R . .
C34 C 0.1954(3) 0.43066(13) 0.6107(2) 0.0447(6) Uani 1 1 d . . .
H34 H 0.2016 0.4827 0.5983 0.054 Uiso 1 1 calc R . .
C35 C 0.2570(3) 0.38161(13) 0.5520(2) 0.0418(5) Uani 1 1 d . . .
H35 H 0.3036 0.4001 0.4980 0.050 Uiso 1 1 calc R . .
C36 C 0.2526(2) 0.30458(12) 0.57008(19) 0.0319(4) Uani 1 1 d . . .
C37 C 0.0392(3) 0.30417(15) 0.7951(2) 0.0423(5) Uani 1 1 d . . .
H37A H 0.0008 0.3476 0.8258 0.063 Uiso 1 1 calc R . .
H37B H 0.1119 0.2772 0.8637 0.063 Uiso 1 1 calc R . .
H37C H -0.0456 0.2712 0.7514 0.063 Uiso 1 1 calc R . .
C38 C 0.3111(3) 0.25295(13) 0.4945(2) 0.0394(5) Uani 1 1 d . . .
H38 H 0.3065 0.2007 0.5225 0.047 Uiso 1 1 calc R . .
C39 C 0.2068(4) 0.25869(18) 0.3596(3) 0.0593(8) Uani 1 1 d . . .
H39A H 0.1021 0.2474 0.3521 0.089 Uiso 1 1 calc R . .
H39B H 0.2402 0.2231 0.3111 0.089 Uiso 1 1 calc R . .
H39C H 0.2117 0.3093 0.3299 0.089 Uiso 1 1 calc R . .
C40 C 0.4759(4) 0.27025(19) 0.5088(4) 0.0623(8) Uani 1 1 d . . .
H40A H 0.5407 0.2660 0.5949 0.093 Uiso 1 1 calc R . .
H40B H 0.4823 0.3210 0.4803 0.093 Uiso 1 1 calc R . .
H40C H 0.5101 0.2348 0.4604 0.093 Uiso 1 1 calc R . .
B1 B 0.3568(4) 0.23554(16) 0.1002(3) 0.0416(6) Uani 1 1 d U . .
F1 F 0.4898(2) 0.26514(11) 0.18030(19) 0.0681(5) Uani 1 1 d U . .
F2 F 0.3307(3) 0.16711(10) 0.14193(19) 0.0757(6) Uani 1 1 d U . .
F3 F 0.3715(2) 0.22688(10) -0.01320(16) 0.0587(4) Uani 1 1 d U . .
F4 F 0.24001(18) 0.28492(11) 0.08870(15) 0.0547(4) Uani 1 1 d U . .
C1S C 0.6992(5) 0.3130(4) 1.0057(4) 0.0760(12) Uani 0.879(4) 1 d PDU A 1
H1S1 H 0.6377 0.2865 1.0460 0.091 Uiso 0.879(4) 1 calc PR A 1
H1S2 H 0.7070 0.3657 1.0319 0.091 Uiso 0.879(4) 1 calc PR A 1
Cl1 Cl 0.6056(2) 0.30889(11) 0.84880(11) 0.0939(6) Uani 0.879(4) 1 d PDU A 1
Cl2 Cl 0.88089(16) 0.27423(10) 1.0548(2) 0.0996(6) Uani 0.879(4) 1 d PDU A 1
C1SA C 0.740(3) 0.3331(15) 0.983(2) 0.0760(12) Uani 0.121(4) 1 d PDU A 2
H1S3 H 0.7953 0.3741 0.9600 0.091 Uiso 0.121(4) 1 calc PR A 2
H1S4 H 0.6571 0.3553 1.0045 0.091 Uiso 0.121(4) 1 calc PR A 2
Cl1A Cl 0.6614(13) 0.2702(8) 0.8540(12) 0.0996(6) Uani 0.121(4) 1 d PDU A 2
Cl2A Cl 0.8665(16) 0.2855(7) 1.1110(10) 0.0939(6) Uani 0.121(4) 1 d PDU A 2

loop_
_atom_site_aniso_label
_atom_site_aniso_U_11
_atom_site_aniso_U_22
_atom_site_aniso_U_33
_atom_site_aniso_U_23
_atom_site_aniso_U_13
_atom_site_aniso_U_12
N1 0.0241(7) 0.0225(7) 0.0289(7) 0.0029(6) 0.0085(6) 0.0010(6)
N2 0.0292(8) 0.0189(7) 0.0270(7) 0.0012(6) 0.0106(6) 0.0005(6)
C1 0.0260(8) 0.0237(9) 0.0254(8) -0.0014(7) 0.0117(7) -0.0006(7)
C2 0.0256(9) 0.0220(9) 0.0285(8) 0.0035(7) 0.0096(7) 0.0006(7)
C3 0.0255(8) 0.0214(8) 0.0291(8) 0.0028(7) 0.0116(7) 0.0015(7)
C4 0.0236(9) 0.0211(8) 0.0309(9) 0.0046(7) 0.0081(7) 0.0018(7)
C5 0.0359(11) 0.0319(10) 0.0319(10) 0.0017(8) 0.0099(8) 0.0038(9)
C6 0.0360(11) 0.0420(12) 0.0297(9) 0.0083(9) 0.0075(8) 0.0019(10)
C7 0.0346(11) 0.0321(11) 0.0406(11) 0.0139(9) 0.0088(9) 0.0070(9)
C8 0.0333(10) 0.0251(10) 0.0407(11) 0.0062(8) 0.0131(8) 0.0078(8)
C9 0.0254(9) 0.0239(9) 0.0307(9) 0.0029(7) 0.0093(7) 0.0019(7)
C10 0.0309(9) 0.0264(9) 0.0324(9) 0.0054(8) 0.0146(8) 0.0092(8)
C11 0.0349(10) 0.0301(10) 0.0354(10) 0.0004(8) 0.0127(8) 0.0100(8)
C12 0.0506(13) 0.0391(12) 0.0341(11) -0.0007(9) 0.0140(10) 0.0151(11)
C13 0.0603(16) 0.0486(15) 0.0364(11) 0.0048(10) 0.0245(11) 0.0207(13)
C14 0.0541(15) 0.0475(14) 0.0470(13) 0.0169(11) 0.0323(12) 0.0159(12)
C15 0.0381(11) 0.0347(11) 0.0430(11) 0.0088(9) 0.0227(9) 0.0110(9)
C16 0.0419(12) 0.0324(11) 0.0437(12) -0.0011(9) 0.0100(9) -0.0020(9)
C17 0.097(3) 0.083(2) 0.0377(14) 0.0034(15) 0.0318(16) 0.024(2)
C18 0.0386(12) 0.0432(14) 0.0603(15) 0.0116(12) 0.0232(11) -0.0031(11)
C19 0.0239(9) 0.0331(10) 0.0340(9) 0.0100(8) 0.0098(7) 0.0013(8)
C20 0.0346(11) 0.0346(12) 0.0603(15) 0.0100(11) 0.0182(11) -0.0015(9)
C21 0.0439(14) 0.0511(16) 0.084(2) 0.0250(15) 0.0270(15) -0.0100(12)
C22 0.0494(15) 0.084(2) 0.0528(16) 0.0277(16) 0.0247(13) -0.0093(15)
C23 0.0529(15) 0.081(2) 0.0365(12) 0.0112(13) 0.0240(11) -0.0044(14)
C24 0.0428(12) 0.0482(13) 0.0332(10) 0.0029(9) 0.0175(9) -0.0098(11)
C25 0.0273(9) 0.0216(9) 0.0306(9) 0.0038(7) 0.0070(7) -0.0018(7)
C26 0.0331(11) 0.0360(12) 0.0449(12) 0.0074(9) 0.0058(9) 0.0073(9)
C27 0.0392(13) 0.0581(17) 0.0490(14) 0.0156(13) -0.0074(11) 0.0009(12)
C28 0.0658(18) 0.0450(14) 0.0301(11) 0.0049(10) 0.0017(11) -0.0102(12)
C29 0.0604(15) 0.0311(11) 0.0321(10) -0.0015(8) 0.0151(10) -0.0091(11)
C30 0.0382(10) 0.0258(10) 0.0304(9) 0.0016(8) 0.0110(8) -0.0014(8)
C31 0.0320(10) 0.0200(8) 0.0266(8) 0.0020(7) 0.0063(7) 0.0007(7)
C32 0.0339(10) 0.0265(10) 0.0298(9) 0.0009(7) 0.0056(8) 0.0043(8)
C33 0.0497(14) 0.0237(10) 0.0418(11) -0.0016(8) 0.0118(10) 0.0102(9)
C34 0.0533(15) 0.0212(10) 0.0537(14) 0.0039(9) 0.0117(11) -0.0008(10)
C35 0.0506(13) 0.0290(11) 0.0458(12) 0.0065(9) 0.0171(10) -0.0042(10)
C36 0.0348(10) 0.0254(9) 0.0351(9) -0.0016(8) 0.0118(8) -0.0028(8)
C37 0.0572(15) 0.0349(12) 0.0400(11) 0.0001(9) 0.0237(11) 0.0099(11)
C38 0.0505(13) 0.0304(11) 0.0475(13) -0.0010(9) 0.0300(11) -0.0039(10)
C39 0.090(2) 0.0518(17) 0.0409(13) -0.0065(12) 0.0293(14) -0.0109(16)
C40 0.0572(17) 0.0513(17) 0.095(2) -0.0022(16) 0.0476(17) -0.0046(14)
B1 0.0514(15) 0.0311(12) 0.0430(13) -0.0069(10) 0.0174(12) -0.0017(11)
F1 0.0541(9) 0.0485(10) 0.0755(12) -0.0087(9) -0.0091(9) 0.0060(8)
F2 0.1358(19) 0.0362(9) 0.0736(12) -0.0066(8) 0.0600(13) -0.0160(10)
F3 0.0791(12) 0.0541(10) 0.0558(9) -0.0056(8) 0.0397(9) -0.0013(9)
F4 0.0459(8) 0.0649(11) 0.0541(9) -0.0023(8) 0.0189(7) 0.0107(8)
C1S 0.0453(19) 0.118(3) 0.069(2) -0.007(2) 0.0258(16) -0.004(2)
Cl1 0.1081(12) 0.0949(11) 0.0691(6) -0.0028(6) 0.0197(6) -0.0497(10)
Cl2 0.0785(8) 0.0924(9) 0.1284(16) 0.0306(9) 0.0374(8) 0.0158(7)
C1SA 0.0453(19) 0.118(3) 0.069(2) -0.007(2) 0.0258(16) -0.004(2)
Cl1A 0.0785(8) 0.0924(9) 0.1284(16) 0.0306(9) 0.0374(8) 0.0158(7)
Cl2A 0.1081(12) 0.0949(11) 0.0691(6) -0.0028(6) 0.0197(6) -0.0497(10)

loop_
_atom_type_symbol
_atom_type_description
_atom_type_scat_dispersion_real
_atom_type_scat_dispersion_imag
_atom_type_scat_source
C C 0.0033 0.0016 'International Tables Vol C Tables 4.2.6.8 and 6.1.1.4'
H H 0.0000 0.0000 'International Tables Vol C Tables 4.2.6.8 and 6.1.1.4'
N N 0.0061 0.0033 'International Tables Vol C Tables 4.2.6.8 and 6.1.1.4'
B B 0.0013 0.0007 'International Tables Vol C Tables 4.2.6.8 and 6.1.1.4'
F F 0.0171 0.0103 'International Tables Vol C Tables 4.2.6.8 and 6.1.1.4'
Cl Cl 0.1484 0.1585 'International Tables Vol C Tables 4.2.6.8 and 6.1.1.4'

loop_
_geom_angle_atom_site_label_1
_geom_angle_atom_site_label_2
_geom_angle_atom_site_label_3
_geom_angle
C1 N1 C4 127.84(17)
C1 N1 C2 110.47(16)
C4 N1 C2 121.63(16)
C1 N2 C31 123.69(17)
C1 N2 C3 109.98(15)
C31 N2 C3 126.25(16)
N1 C1 N2 114.59(17)
N1 C2 C19 110.93(15)
N1 C2 C3 102.31(15)
C19 C2 C3 114.62(16)
N2 C3 C25 113.39(15)
N2 C3 C2 102.49(14)
C25 C3 C2 113.46(16)
C5 C4 C9 122.55(18)
C5 C4 N1 118.47(18)
C9 C4 N1 118.90(17)
C4 C5 C6 118.3(2)
C7 C6 C5 120.2(2)
C6 C7 C8 120.8(2)
C7 C8 C9 120.4(2)
C4 C9 C8 117.70(18)
C4 C9 C10 122.79(17)
C8 C9 C10 119.48(18)
C11 C10 C15 120.27(19)
C11 C10 C9 120.62(19)
C15 C10 C9 119.0(2)
C12 C11 C10 118.6(2)
C12 C11 C16 119.2(2)
C10 C11 C16 122.21(19)
C13 C12 C11 122.1(3)
C14 C13 C12 118.4(2)
C14 C13 C17 120.2(3)
C12 C13 C17 121.4(3)
C13 C14 C15 122.5(2)
C14 C15 C10 118.1(2)
C14 C15 C18 120.7(2)
C10 C15 C18 121.1(2)
C20 C19 C24 119.7(2)
C20 C19 C2 120.6(2)
C24 C19 C2 119.7(2)
C19 C20 C21 119.6(3)
C22 C21 C20 120.0(3)
C21 C22 C23 120.9(2)
C22 C23 C24 119.4(3)
C23 C24 C19 120.4(3)
C30 C25 C26 119.4(2)
C30 C25 C3 121.25(18)
C26 C25 C3 119.3(2)
C27 C26 C25 120.0(2)
C28 C27 C26 119.5(2)
C29 C28 C27 120.5(2)
C28 C29 C30 120.7(3)
C25 C30 C29 119.9(2)
C36 C31 C32 122.70(18)
C36 C31 N2 119.47(18)
C32 C31 N2 117.78(18)
C33 C32 C31 117.1(2)
C33 C32 C37 119.5(2)
C31 C32 C37 123.3(2)
C34 C33 C32 121.2(2)
C35 C34 C33 120.5(2)
C34 C35 C36 121.2(2)
C31 C36 C35 117.1(2)
C31 C36 C38 124.14(19)
C35 C36 C38 118.6(2)
C36 C38 C40 112.1(2)
C36 C38 C39 109.2(2)
C40 C38 C39 110.5(3)
F2 B1 F1 109.6(3)
F2 B1 F4 111.8(2)
F1 B1 F4 108.6(2)
F2 B1 F3 109.3(2)
F1 B1 F3 108.6(2)
F4 B1 F3 108.9(2)
Cl1 C1S Cl2 113.7(3)

loop_
_geom_bond_atom_site_label_1
_geom_bond_atom_site_label_2
_geom_bond_distance
N1 C1 1.304(3)
N1 C4 1.442(2)
N1 C2 1.490(2)
N2 C1 1.315(2)
N2 C31 1.455(2)
N2 C3 1.492(2)
C2 C19 1.516(3)
C2 C3 1.562(3)
C3 C25 1.512(3)
C4 C5 1.385(3)
C4 C9 1.392(3)
C5 C6 1.400(3)
C6 C7 1.374(4)
C7 C8 1.388(3)
C8 C9 1.399(3)
C9 C10 1.495(3)
C10 C11 1.403(3)
C10 C15 1.411(3)
C11 C12 1.398(3)
C11 C16 1.500(4)
C12 C13 1.382(4)
C13 C14 1.375(4)
C13 C17 1.512(4)
C14 C15 1.397(3)
C15 C18 1.504(4)
C19 C20 1.381(3)
C19 C24 1.387(3)
C20 C21 1.399(4)
C21 C22 1.367(5)
C22 C23 1.376(5)
C23 C24 1.386(3)
C25 C30 1.382(3)
C25 C26 1.394(3)
C26 C27 1.393(4)
C27 C28 1.389(5)
C28 C29 1.353(4)
C29 C30 1.394(3)
C31 C36 1.397(3)
C31 C32 1.404(3)
C32 C33 1.393(3)
C32 C37 1.499(3)
C33 C34 1.378(4)
C34 C35 1.368(4)
C35 C36 1.402(3)
C36 C38 1.515(3)
C38 C40 1.534(4)
C38 C39 1.541(4)
B1 F2 1.377(4)
B1 F1 1.378(3)
B1 F4 1.382(3)
B1 F3 1.394(3)
C1S Cl1 1.737(5)
C1S Cl2 1.746(4)

loop_
_geom_torsion_atom_site_label_1
_geom_torsion_atom_site_label_2
_geom_torsion_atom_site_label_3
_geom_torsion_atom_site_label_4
_geom_torsion
C4 N1 C1 N2 179.25(17)
C2 N1 C1 N2 -3.6(2)
C31 N2 C1 N1 178.44(17)
C3 N2 C1 N1 1.4(2)
C1 N1 C2 C19 -118.64(19)
C4 N1 C2 C19 58.7(2)
C1 N1 C2 C3 4.0(2)
C4 N1 C2 C3 -178.61(16)
C1 N2 C3 C25 -121.42(17)
C31 N2 C3 C25 61.6(2)
C1 N2 C3 C2 1.27(19)
C31 N2 C3 C2 -175.68(17)
N1 C2 C3 N2 -3.01(17)
C19 C2 C3 N2 117.14(18)
N1 C2 C3 C25 119.62(17)
C19 C2 C3 C25 -120.23(19)
C1 N1 C4 C5 77.7(3)
C2 N1 C4 C5 -99.1(2)
C1 N1 C4 C9 -105.4(2)
C2 N1 C4 C9 77.7(2)
C9 C4 C5 C6 -0.9(3)
N1 C4 C5 C6 175.84(19)
C4 C5 C6 C7 -1.7(3)
C5 C6 C7 C8 2.6(4)
C6 C7 C8 C9 -0.7(4)
C5 C4 C9 C8 2.6(3)
N1 C4 C9 C8 -174.09(18)
C5 C4 C9 C10 -175.5(2)
N1 C4 C9 C10 7.8(3)
C7 C8 C9 C4 -1.8(3)
C7 C8 C9 C10 176.4(2)
C4 C9 C10 C11 -105.3(2)
C8 C9 C10 C11 76.7(3)
C4 C9 C10 C15 77.8(3)
C8 C9 C10 C15 -100.3(2)
C15 C10 C11 C12 -2.3(3)
C9 C10 C11 C12 -179.19(19)
C15 C10 C11 C16 176.1(2)
C9 C10 C11 C16 -0.8(3)
C10 C11 C12 C13 0.9(3)
C16 C11 C12 C13 -177.5(2)
C11 C12 C13 C14 0.1(4)
C11 C12 C13 C17 179.6(3)
C12 C13 C14 C15 0.4(4)
C17 C13 C14 C15 -179.2(3)
C13 C14 C15 C10 -1.7(4)
C13 C14 C15 C18 175.8(2)
C11 C10 C15 C14 2.6(3)
C9 C10 C15 C14 179.6(2)
C11 C10 C15 C18 -174.8(2)
C9 C10 C15 C18 2.2(3)
N1 C2 C19 C20 -123.0(2)
C3 C2 C19 C20 121.8(2)
N1 C2 C19 C24 55.7(3)
C3 C2 C19 C24 -59.5(3)
C24 C19 C20 C21 -0.2(4)
C2 C19 C20 C21 178.5(2)
C19 C20 C21 C22 0.4(4)
C20 C21 C22 C23 -0.4(5)
C21 C22 C23 C24 0.2(5)
C22 C23 C24 C19 0.1(4)
C20 C19 C24 C23 -0.1(4)
C2 C19 C24 C23 -178.8(2)
N2 C3 C25 C30 70.1(2)
C2 C3 C25 C30 -46.3(2)
N2 C3 C25 C26 -111.9(2)
C2 C3 C25 C26 131.7(2)
C30 C25 C26 C27 0.6(4)
C3 C25 C26 C27 -177.4(2)
C25 C26 C27 C28 -1.3(4)
C26 C27 C28 C29 0.7(4)
C27 C28 C29 C30 0.6(4)
C26 C25 C30 C29 0.7(3)
C3 C25 C30 C29 178.63(19)
C28 C29 C30 C25 -1.3(4)
C1 N2 C31 C36 74.2(2)
C3 N2 C31 C36 -109.2(2)
C1 N2 C31 C32 -103.4(2)
C3 N2 C31 C32 73.2(2)
C36 C31 C32 C33 -2.3(3)
N2 C31 C32 C33 175.19(19)
C36 C31 C32 C37 178.4(2)
N2 C31 C32 C37 -4.1(3)
C31 C32 C33 C34 0.2(3)
C37 C32 C33 C34 179.5(2)
C32 C33 C34 C35 1.6(4)
C33 C34 C35 C36 -1.4(4)
C32 C31 C36 C35 2.5(3)
N2 C31 C36 C35 -174.9(2)
C32 C31 C36 C38 -172.8(2)
N2 C31 C36 C38 9.7(3)
C34 C35 C36 C31 -0.7(4)
C34 C35 C36 C38 175.0(2)
C31 C36 C38 C40 -128.0(3)
C35 C36 C38 C40 56.7(3)
C31 C36 C38 C39 109.2(3)
C35 C36 C38 C39 -66.1(3)
